data_7221934
loop_
_publ_author_name
'Zhang, Jianlong'
'Chen, Zhi-Hua'
'Xu, Jun'
'Li, Juan'
'Tan, Ya-Fang'
'Zhou, Ju-Hua'
'Ye, Wen-Cai'
'Tian, Hai-Yan'
'Jiang, Renwang'

_publ_section_title
;
 New structures, chemotaxonomic significance and COX-2 inhibitory
 activities of cassane-type diterpenoids from the seeds of Caesalpinia
 minax
;
_journal_name_full 'RSC Adv.'
_journal_paper_doi 10.1039/C5RA14221K
_journal_year 2015
_chemical_absolute_configuration rm
_chemical_formula_sum 'C24 H36 O9'
_chemical_formula_weight 468.53
_chemical_name_systematic
; 
 ? 
;
_space_group_IT_number 4
_symmetry_cell_setting monoclinic
_symmetry_space_group_name_Hall 'P 2yb'
_symmetry_space_group_name_H-M 'P 1 21 1'
_atom_sites_solution_hydrogens geom
_atom_sites_solution_primary direct
_atom_sites_solution_secondary difmap
_audit_creation_method SHELXL-97
_audit_update_record
;
2015-03-31 deposited with the CCDC.
2015-08-28 downloaded from the CCDC.
;
_cell_angle_alpha 90.00
_cell_angle_beta 101.192(5)
_cell_angle_gamma 90.00
_cell_formula_units_Z 2
_cell_length_a 6.7833(5)
_cell_length_b 12.2913(7)
_cell_length_c 14.6874(7)
_cell_measurement_reflns_used 1630
_cell_measurement_temperature 173(2)
_cell_measurement_theta_max 62.97
_cell_measurement_theta_min 3.1165
_cell_volume 1201.28(13)
_computing_cell_refinement 'CrysAlis PRO '
_computing_data_collection 'CrysAlis PRO '
_computing_data_reduction 'CrysAlis PRO'
_computing_molecular_graphics 'XP (Sheldrick, 2008)'
_computing_publication_material 'XP (Sheldrick, 2008)'
_computing_structure_refinement 'SHELXL-97 (Sheldrick, 1997)'
_computing_structure_solution 'SHELXS-97 (Sheldrick, 1990)'
_diffrn_ambient_temperature 173(2)
_diffrn_detector_area_resol_mean 16.0288
_diffrn_measured_fraction_theta_full 0.979
_diffrn_measured_fraction_theta_max 0.980
_diffrn_measurement_device_type 'Xcalibur, Sapphire3, Gemini ultra'
_diffrn_measurement_method '\w scans'
_diffrn_radiation_monochromator mirror
_diffrn_radiation_source 'Enhance Ultra (Cu) X-ray Source'
_diffrn_radiation_type 'Cu K\a'
_diffrn_radiation_wavelength 1.54184
_diffrn_reflns_av_R_equivalents 0.0284
_diffrn_reflns_av_sigmaI/netI 0.0340
_diffrn_reflns_limit_h_max 4
_diffrn_reflns_limit_h_min -7
_diffrn_reflns_limit_k_max 13
_diffrn_reflns_limit_k_min -14
_diffrn_reflns_limit_l_max 16
_diffrn_reflns_limit_l_min -16
_diffrn_reflns_number 4499
_diffrn_reflns_theta_full 62.98
_diffrn_reflns_theta_max 62.98
_diffrn_reflns_theta_min 3.07
_diffrn_standards_decay_% 0
_diffrn_standards_number 0
_exptl_absorpt_coefficient_mu 0.819
_exptl_absorpt_correction_T_max 1.000
_exptl_absorpt_correction_T_min 0.767
_exptl_absorpt_correction_type multi-scan
_exptl_absorpt_process_details 'SADABS (Sheldrick, 2004)'
_exptl_crystal_colour colorless
_exptl_crystal_density_diffrn 1.295
_exptl_crystal_density_method 'not measured'
_exptl_crystal_description block
_exptl_crystal_F_000 504
_exptl_crystal_size_max 0.33
_exptl_crystal_size_mid 0.27
_exptl_crystal_size_min 0.24
_refine_diff_density_max 0.178
_refine_diff_density_min -0.254
_refine_diff_density_rms 0.042
_refine_ls_abs_structure_details 'Flack H D (1983), Acta Cryst. A39, 876-881'
_refine_ls_abs_structure_Flack 0.2(3)
_refine_ls_extinction_method none
_refine_ls_goodness_of_fit_ref 1.188
_refine_ls_hydrogen_treatment mixed
_refine_ls_matrix_type full
_refine_ls_number_parameters 306
_refine_ls_number_reflns 2864
_refine_ls_number_restraints 1
_refine_ls_restrained_S_all 1.188
_refine_ls_R_factor_all 0.0507
_refine_ls_R_factor_gt 0.0433
_refine_ls_shift/su_max 0.000
_refine_ls_shift/su_mean 0.000
_refine_ls_structure_factor_coef Fsqd
_refine_ls_weighting_details 'calc w=1/[\s^2^(Fo^2^)+(0.0603P)^2^+0.7698P] where P=(Fo^2^+2Fc^2^)/3'
_refine_ls_weighting_scheme calc
_refine_ls_wR_factor_gt 0.1198
_refine_ls_wR_factor_ref 0.1448
_reflns_number_gt 2668
_reflns_number_total 2864
_reflns_threshold_expression >2sigma(I)
_cod_data_source_file c5ra14221k2.cif
_cod_data_source_block neocaesalpin_B
_cod_original_sg_symbol_H-M 'P 21'
_cod_database_code 7221934

loop_
_symmetry_equiv_pos_as_xyz
'x, y, z'
'-x, y+1/2, -z'

loop_
_atom_site_label
_atom_site_type_symbol
_atom_site_fract_x
_atom_site_fract_y
_atom_site_fract_z
_atom_site_U_iso_or_equiv
_atom_site_adp_type
_atom_site_occupancy
_atom_site_symmetry_multiplicity
_atom_site_calc_flag
_atom_site_refinement_flags
O1 O 0.5377(4) 0.7113(2) 0.63104(16) 0.0348(7) Uani 1 1 d .
O2 O 0.2842(5) 0.7695(3) 0.5201(2) 0.0575(9) Uani 1 1 d .
O3 O 0.2705(4) 0.5354(3) 0.59942(18) 0.0395(7) Uani 1 1 d .
O4 O -0.0355(5) 0.5884(4) 0.6185(2) 0.0702(12) Uani 1 1 d .
O5 O 0.8514(3) 0.6773(2) 0.78607(18) 0.0375(7) Uani 1 1 d .
H5 H 0.8109 0.6708 0.7300 0.056 Uiso 1 1 calc R
O6 O 0.3450(4) 1.1204(3) 0.7148(2) 0.0435(7) Uani 1 1 d .
O7 O 0.2299(5) 1.2638(3) 0.7818(3) 0.0626(9) Uani 1 1 d .
O8 O 0.6260(4) 1.0443(3) 0.67256(19) 0.0497(8) Uani 1 1 d .
H8 H 0.7005 1.0974 0.6813 0.075 Uiso 1 1 calc R
C1 C 0.4027(5) 0.6900(4) 0.6947(3) 0.0341(9) Uani 1 1 d .
H1 H 0.2780 0.7310 0.6744 0.041 Uiso 1 1 calc R
C2 C 0.3544(6) 0.5702(4) 0.6937(3) 0.0354(9) Uani 1 1 d .
H2 H 0.2568 0.5565 0.7336 0.043 Uiso 1 1 calc R
C3 C 0.5398(6) 0.5014(4) 0.7259(3) 0.0394(10) Uani 1 1 d .
H3A H 0.6327 0.5124 0.6842 0.047 Uiso 1 1 calc R
H3B H 0.5017 0.4253 0.7229 0.047 Uiso 1 1 calc R
C4 C 0.6471(6) 0.5291(4) 0.8260(3) 0.0398(10) Uani 1 1 d .
C5 C 0.6902(5) 0.6537(4) 0.8340(3) 0.0321(9) Uani 1 1 d .
C6 C 0.7763(6) 0.6916(4) 0.9333(3) 0.0386(10) Uani 1 1 d .
H6A H 0.6743 0.6835 0.9709 0.046 Uiso 1 1 calc R
H6B H 0.8890 0.6455 0.9597 0.046 Uiso 1 1 calc R
C7 C 0.8450(6) 0.8084(4) 0.9368(3) 0.0400(10) Uani 1 1 d .
H7A H 0.9628 0.8133 0.9087 0.048 Uiso 1 1 calc R
H7B H 0.8847 0.8300 1.0013 0.048 Uiso 1 1 calc R
C8 C 0.6863(5) 0.8886(4) 0.8876(3) 0.0329(9) Uani 1 1 d .
H8A H 0.5798 0.8914 0.9241 0.039 Uiso 1 1 calc R
C9 C 0.5866(5) 0.8484(4) 0.7884(3) 0.0302(8) Uani 1 1 d .
H9 H 0.6904 0.8471 0.7504 0.036 Uiso 1 1 calc R
C10 C 0.5064(5) 0.7305(4) 0.7933(2) 0.0314(9) Uani 1 1 d .
C11 C 0.4230(6) 0.9287(4) 0.7438(3) 0.0358(9) Uani 1 1 d .
H11A H 0.3648 0.9045 0.6815 0.043 Uiso 1 1 calc R
H11B H 0.3170 0.9305 0.7796 0.043 Uiso 1 1 calc R
C12 C 0.5087(6) 1.0412(4) 0.7397(3) 0.0377(9) Uani 1 1 d .
C13 C 0.6136(6) 1.0764(4) 0.8349(3) 0.0359(9) Uani 1 1 d .
C14 C 0.7731(6) 1.0045(4) 0.8874(3) 0.0365(9) Uani 1 1 d .
H14 H 0.8019 1.0301 0.9518 0.044 Uiso 1 1 calc R
C15 C 0.5224(6) 1.1649(4) 0.8593(3) 0.0403(10) Uani 1 1 d .
H15 H 0.5611 1.2029 0.9146 0.048 Uiso 1 1 calc R
C16 C 0.3524(6) 1.1928(4) 0.7856(3) 0.0434(10) Uani 1 1 d .
C17 C 0.9690(6) 1.0139(5) 0.8498(3) 0.0512(12) Uani 1 1 d .
H17A H 1.0765 0.9798 0.8924 0.077 Uiso 1 1 calc R
H17B H 1.0004 1.0893 0.8430 0.077 Uiso 1 1 calc R
H17C H 0.9524 0.9785 0.7905 0.077 Uiso 1 1 calc R
C18 C 0.8467(7) 0.4652(5) 0.8445(4) 0.0573(13) Uani 1 1 d .
H18A H 0.8189 0.3886 0.8410 0.086 Uiso 1 1 calc R
H18B H 0.9212 0.4828 0.9052 0.086 Uiso 1 1 calc R
H18C H 0.9243 0.4844 0.7987 0.086 Uiso 1 1 calc R
C19 C 0.5223(8) 0.4853(4) 0.8954(3) 0.0543(13) Uani 1 1 d .
H19A H 0.3922 0.5190 0.8836 0.081 Uiso 1 1 calc R
H19B H 0.5898 0.5017 0.9576 0.081 Uiso 1 1 calc R
H19C H 0.5073 0.4079 0.8883 0.081 Uiso 1 1 calc R
C20 C 0.3366(6) 0.7294(4) 0.8512(3) 0.0397(10) Uani 1 1 d .
H20A H 0.2324 0.7792 0.8244 0.060 Uiso 1 1 calc R
H20B H 0.3909 0.7509 0.9139 0.060 Uiso 1 1 calc R
H20C H 0.2818 0.6573 0.8510 0.060 Uiso 1 1 calc R
C21 C 0.4610(7) 0.7504(4) 0.5463(3) 0.0414(10) Uani 1 1 d .
C22 C 0.6199(8) 0.7677(6) 0.4911(3) 0.0655(15) Uani 1 1 d .
H22A H 0.7487 0.7509 0.5285 0.098 Uiso 1 1 calc R
H22B H 0.6183 0.8422 0.4714 0.098 Uiso 1 1 calc R
H22C H 0.5955 0.7211 0.4376 0.098 Uiso 1 1 calc R
C23 C 0.0703(6) 0.5495(4) 0.5706(3) 0.0439(11) Uani 1 1 d .
C24 C 0.0022(7) 0.5111(5) 0.4731(3) 0.0577(14) Uani 1 1 d .
H24A H 0.1109 0.5172 0.4402 0.087 Uiso 1 1 calc R
H24B H -0.1085 0.5551 0.4430 0.087 Uiso 1 1 calc R
H24C H -0.0397 0.4366 0.4734 0.087 Uiso 1 1 calc R
O1W O 0.8268(5) 0.2362(3) 0.6754(2) 0.0655(10) Uani 1 1 d .
H1W H 0.8120 0.2407 0.6160 0.098 Uiso 1 1 d R
H2W H 0.9459 0.2371 0.7065 0.098 Uiso 1 1 d R

loop_
_atom_site_aniso_label
_atom_site_aniso_U_11
_atom_site_aniso_U_22
_atom_site_aniso_U_33
_atom_site_aniso_U_23
_atom_site_aniso_U_13
_atom_site_aniso_U_12
O1 0.0333(13) 0.0441(18) 0.0261(13) 0.0014(12) 0.0036(10) -0.0016(13)
O2 0.056(2) 0.076(3) 0.0362(16) 0.0040(16) -0.0019(13) 0.0170(19)
O3 0.0322(14) 0.0477(19) 0.0357(14) -0.0063(13) -0.0004(11) -0.0039(13)
O4 0.0389(16) 0.118(4) 0.054(2) -0.014(2) 0.0091(15) 0.011(2)
O5 0.0269(12) 0.0473(19) 0.0372(14) 0.0005(14) 0.0032(10) 0.0015(13)
O6 0.0486(16) 0.0344(17) 0.0428(16) -0.0019(13) -0.0029(12) 0.0034(14)
O7 0.0528(18) 0.0394(19) 0.090(3) -0.0077(18) 0.0007(16) 0.0072(18)
O8 0.0541(18) 0.060(2) 0.0370(15) -0.0029(15) 0.0130(13) -0.0026(17)
C1 0.0238(16) 0.046(2) 0.0320(19) 0.0018(18) 0.0037(14) 0.0000(17)
C2 0.0354(19) 0.041(2) 0.028(2) 0.0002(17) 0.0024(15) -0.0098(18)
C3 0.041(2) 0.034(2) 0.040(2) -0.0005(19) -0.0002(17) -0.0030(19)
C4 0.042(2) 0.038(2) 0.035(2) 0.0033(19) -0.0022(17) -0.001(2)
C5 0.0289(18) 0.040(2) 0.0266(18) 0.0022(17) 0.0040(14) -0.0020(17)
C6 0.0370(19) 0.046(3) 0.030(2) 0.0017(18) -0.0008(15) 0.0004(19)
C7 0.036(2) 0.049(3) 0.030(2) -0.006(2) -0.0037(16) -0.0005(19)
C8 0.0284(18) 0.042(3) 0.0285(19) -0.0049(17) 0.0053(14) -0.0048(18)
C9 0.0247(17) 0.039(2) 0.0272(19) -0.0039(16) 0.0054(13) -0.0014(17)
C10 0.0257(17) 0.043(3) 0.0258(18) 0.0008(17) 0.0055(14) -0.0008(17)
C11 0.0335(19) 0.039(2) 0.032(2) -0.0097(18) -0.0006(16) 0.0008(18)
C12 0.036(2) 0.043(3) 0.033(2) 0.0018(19) 0.0034(15) 0.0019(19)
C13 0.0321(19) 0.037(2) 0.039(2) -0.0013(18) 0.0072(16) -0.0060(18)
C14 0.0325(19) 0.044(3) 0.031(2) -0.0098(18) 0.0029(15) -0.0051(18)
C15 0.044(2) 0.035(2) 0.042(2) -0.0064(19) 0.0089(18) -0.003(2)
C16 0.041(2) 0.034(2) 0.054(2) 0.000(2) 0.0062(18) -0.005(2)
C17 0.034(2) 0.057(3) 0.062(3) 0.000(2) 0.0056(19) -0.006(2)
C18 0.060(3) 0.043(3) 0.059(3) 0.000(2) -0.012(2) 0.011(2)
C19 0.077(3) 0.041(3) 0.044(3) 0.007(2) 0.009(2) -0.011(3)
C20 0.0298(19) 0.052(3) 0.038(2) -0.003(2) 0.0095(15) -0.0051(19)
C21 0.051(3) 0.039(3) 0.032(2) -0.0034(19) 0.0020(17) 0.001(2)
C22 0.069(3) 0.082(4) 0.047(3) 0.010(3) 0.014(2) -0.008(3)
C23 0.034(2) 0.050(3) 0.046(2) -0.003(2) 0.0032(18) -0.006(2)
C24 0.053(3) 0.070(4) 0.044(3) -0.013(2) -0.008(2) -0.006(3)
O1W 0.067(2) 0.077(3) 0.0485(18) 0.0048(19) 0.0005(15) -0.014(2)

loop_
_atom_type_symbol
_atom_type_description
_atom_type_scat_dispersion_real
_atom_type_scat_dispersion_imag
_atom_type_scat_source
C C 0.0181 0.0091 'International Tables Vol C Tables 4.2.6.8 and 6.1.1.4'
H H 0.0000 0.0000 'International Tables Vol C Tables 4.2.6.8 and 6.1.1.4'
O O 0.0492 0.0322 'International Tables Vol C Tables 4.2.6.8 and 6.1.1.4'

loop_
_geom_angle_atom_site_label_1
_geom_angle_atom_site_label_2
_geom_angle_atom_site_label_3
_geom_angle
C21 O1 C1 118.8(3)
C23 O3 C2 116.3(3)
C5 O5 H5 109.5
C16 O6 C12 109.2(3)
C12 O8 H8 109.5
O1 C1 C2 109.4(3)
O1 C1 C10 108.2(3)
C2 C1 C10 112.2(3)
O1 C1 H1 109.0
C2 C1 H1 109.0
C10 C1 H1 109.0
O3 C2 C1 109.9(3)
O3 C2 C3 106.3(3)
C1 C2 C3 112.1(3)
O3 C2 H2 109.5
C1 C2 H2 109.5
C3 C2 H2 109.5
C2 C3 C4 112.5(4)
C2 C3 H3A 109.1
C4 C3 H3A 109.1
C2 C3 H3B 109.1
C4 C3 H3B 109.1
H3A C3 H3B 107.8
C19 C4 C18 106.4(4)
C19 C4 C3 109.5(4)
C18 C4 C3 106.9(4)
C19 C4 C5 114.3(4)
C18 C4 C5 110.0(4)
C3 C4 C5 109.5(3)
O5 C5 C6 102.6(3)
O5 C5 C4 108.1(3)
C6 C5 C4 113.7(3)
O5 C5 C10 108.1(3)
C6 C5 C10 107.7(3)
C4 C5 C10 115.8(3)
C7 C6 C5 112.3(4)
C7 C6 H6A 109.1
C5 C6 H6A 109.1
C7 C6 H6B 109.1
C5 C6 H6B 109.1
H6A C6 H6B 107.9
C6 C7 C8 114.3(3)
C6 C7 H7A 108.7
C8 C7 H7A 108.7
C6 C7 H7B 108.7
C8 C7 H7B 108.7
H7A C7 H7B 107.6
C7 C8 C14 111.2(3)
C7 C8 C9 111.9(3)
C14 C8 C9 112.7(3)
C7 C8 H8A 106.9
C14 C8 H8A 106.9
C9 C8 H8A 106.9
C11 C9 C10 112.9(3)
C11 C9 C8 109.9(3)
C10 C9 C8 110.0(3)
C11 C9 H9 107.9
C10 C9 H9 107.9
C8 C9 H9 107.9
C9 C10 C20 109.7(3)
C9 C10 C1 110.6(3)
C20 C10 C1 104.8(3)
C9 C10 C5 108.5(3)
C20 C10 C5 113.5(3)
C1 C10 C5 109.8(3)
C12 C11 C9 110.8(3)
C12 C11 H11A 109.5
C9 C11 H11A 109.5
C12 C11 H11B 109.5
C9 C11 H11B 109.5
H11A C11 H11B 108.1
O8 C12 O6 108.4(3)
O8 C12 C13 114.9(3)
O6 C12 C13 103.8(3)
O8 C12 C11 109.5(4)
O6 C12 C11 109.8(3)
C13 C12 C11 110.1(3)
C15 C13 C14 132.3(4)
C15 C13 C12 108.9(4)
C14 C13 C12 118.3(4)
C13 C14 C17 111.2(4)
C13 C14 C8 108.1(3)
C17 C14 C8 115.3(4)
C13 C14 H14 107.3
C17 C14 H14 107.3
C8 C14 H14 107.3
C13 C15 C16 109.5(4)
C13 C15 H15 125.3
C16 C15 H15 125.3
O7 C16 O6 121.1(4)
O7 C16 C15 130.3(4)
O6 C16 C15 108.6(4)
C14 C17 H17A 109.5
C14 C17 H17B 109.5
H17A C17 H17B 109.5
C14 C17 H17C 109.5
H17A C17 H17C 109.5
H17B C17 H17C 109.5
C4 C18 H18A 109.5
C4 C18 H18B 109.5
H18A C18 H18B 109.5
C4 C18 H18C 109.5
H18A C18 H18C 109.5
H18B C18 H18C 109.5
C4 C19 H19A 109.5
C4 C19 H19B 109.5
H19A C19 H19B 109.5
C4 C19 H19C 109.5
H19A C19 H19C 109.5
H19B C19 H19C 109.5
C10 C20 H20A 109.5
C10 C20 H20B 109.5
H20A C20 H20B 109.5
C10 C20 H20C 109.5
H20A C20 H20C 109.5
H20B C20 H20C 109.5
O2 C21 O1 123.1(4)
O2 C21 C22 125.4(4)
O1 C21 C22 111.5(4)
C21 C22 H22A 109.5
C21 C22 H22B 109.5
H22A C22 H22B 109.5
C21 C22 H22C 109.5
H22A C22 H22C 109.5
H22B C22 H22C 109.5
O4 C23 O3 123.1(4)
O4 C23 C24 125.4(4)
O3 C23 C24 111.4(4)
C23 C24 H24A 109.5
C23 C24 H24B 109.5
H24A C24 H24B 109.5
C23 C24 H24C 109.5
H24A C24 H24C 109.5
H24B C24 H24C 109.5
H1W O1W H2W 117.1

loop_
_geom_bond_atom_site_label_1
_geom_bond_atom_site_label_2
_geom_bond_distance
O1 C21 1.342(5)
O1 C1 1.454(4)
O2 C21 1.209(5)
O3 C23 1.353(5)
O3 C2 1.455(5)
O4 C23 1.198(6)
O5 C5 1.441(5)
O5 H5 0.8200
O6 C16 1.363(5)
O6 C12 1.468(5)
O7 C16 1.199(6)
O8 C12 1.383(5)
O8 H8 0.8200
C1 C2 1.508(6)
C1 C10 1.564(5)
C1 H1 0.9800
C2 C3 1.514(6)
C2 H2 0.9800
C3 C4 1.547(6)
C3 H3A 0.9700
C3 H3B 0.9700
C4 C19 1.543(6)
C4 C18 1.543(6)
C4 C5 1.559(6)
C5 C6 1.534(5)
C5 C10 1.586(5)
C6 C7 1.507(7)
C6 H6A 0.9700
C6 H6B 0.9700
C7 C8 1.533(6)
C7 H7A 0.9700
C7 H7B 0.9700
C8 C14 1.543(6)
C8 C9 1.563(5)
C8 H8A 0.9800
C9 C11 1.534(6)
C9 C10 1.554(6)
C9 H9 0.9800
C10 C20 1.559(5)
C11 C12 1.506(7)
C11 H11A 0.9700
C11 H11B 0.9700
C12 C13 1.504(6)
C13 C15 1.334(6)
C13 C14 1.490(6)
C14 C17 1.539(6)
C14 H14 0.9800
C15 C16 1.461(6)
C15 H15 0.9300
C17 H17A 0.9600
C17 H17B 0.9600
C17 H17C 0.9600
C18 H18A 0.9600
C18 H18B 0.9600
C18 H18C 0.9600
C19 H19A 0.9600
C19 H19B 0.9600
C19 H19C 0.9600
C20 H20A 0.9600
C20 H20B 0.9600
C20 H20C 0.9600
C21 C22 1.484(6)
C22 H22A 0.9600
C22 H22B 0.9600
C22 H22C 0.9600
C23 C24 1.493(6)
C24 H24A 0.9600
C24 H24B 0.9600
C24 H24C 0.9600
O1W H1W 0.8609
O1W H2W 0.8476

loop_
_geom_torsion_atom_site_label_1
_geom_torsion_atom_site_label_2
_geom_torsion_atom_site_label_3
_geom_torsion_atom_site_label_4
_geom_torsion
C21 O1 C1 C2 99.5(4)
C21 O1 C1 C10 -138.0(4)
C23 O3 C2 C1 -85.3(4)
C23 O3 C2 C3 153.2(4)
O1 C1 C2 O3 -56.2(4)
C10 C1 C2 O3 -176.3(3)
O1 C1 C2 C3 61.8(4)
C10 C1 C2 C3 -58.3(4)
O3 C2 C3 C4 180.0(3)
C1 C2 C3 C4 59.9(5)
C2 C3 C4 C19 72.9(5)
C2 C3 C4 C18 -172.3(4)
C2 C3 C4 C5 -53.2(5)
C19 C4 C5 O5 163.7(3)
C18 C4 C5 O5 44.2(4)
C3 C4 C5 O5 -73.0(4)
C19 C4 C5 C6 50.5(5)
C18 C4 C5 C6 -69.0(4)
C3 C4 C5 C6 173.9(3)
C19 C4 C5 C10 -74.9(4)
C18 C4 C5 C10 165.6(3)
C3 C4 C5 C10 48.4(4)
O5 C5 C6 C7 55.0(4)
C4 C5 C6 C7 171.4(3)
C10 C5 C6 C7 -58.9(4)
C5 C6 C7 C8 52.6(5)
C6 C7 C8 C14 -175.4(3)
C6 C7 C8 C9 -48.4(5)
C7 C8 C9 C11 177.6(3)
C14 C8 C9 C11 -56.2(4)
C7 C8 C9 C10 52.6(4)
C14 C8 C9 C10 178.9(3)
C11 C9 C10 C20 -59.3(4)
C8 C9 C10 C20 63.9(4)
C11 C9 C10 C1 55.7(4)
C8 C9 C10 C1 179.0(3)
C11 C9 C10 C5 176.2(3)
C8 C9 C10 C5 -60.6(3)
O1 C1 C10 C9 49.5(4)
C2 C1 C10 C9 170.3(3)
O1 C1 C10 C20 167.6(4)
C2 C1 C10 C20 -71.6(4)
O1 C1 C10 C5 -70.2(4)
C2 C1 C10 C5 50.6(4)
O5 C5 C10 C9 -46.9(4)
C6 C5 C10 C9 63.3(4)
C4 C5 C10 C9 -168.3(3)
O5 C5 C10 C20 -169.1(3)
C6 C5 C10 C20 -58.9(4)
C4 C5 C10 C20 69.5(4)
O5 C5 C10 C1 74.0(4)
C6 C5 C10 C1 -175.8(3)
C4 C5 C10 C1 -47.4(4)
C10 C9 C11 C12 -179.4(3)
C8 C9 C11 C12 57.3(4)
C16 O6 C12 O8 -122.5(4)
C16 O6 C12 C13 0.2(4)
C16 O6 C12 C11 117.9(4)
C9 C11 C12 O8 72.5(4)
C9 C11 C12 O6 -168.5(3)
C9 C11 C12 C13 -54.8(4)
O8 C12 C13 C15 117.3(4)
O6 C12 C13 C15 -1.0(4)
C11 C12 C13 C15 -118.5(4)
O8 C12 C13 C14 -69.8(5)
O6 C12 C13 C14 171.9(3)
C11 C12 C13 C14 54.4(4)
C15 C13 C14 C17 -113.0(5)
C12 C13 C14 C17 76.1(5)
C15 C13 C14 C8 119.5(5)
C12 C13 C14 C8 -51.4(4)
C7 C8 C14 C13 177.5(3)
C9 C8 C14 C13 50.9(4)
C7 C8 C14 C17 52.5(5)
C9 C8 C14 C17 -74.1(4)
C14 C13 C15 C16 -170.2(4)
C12 C13 C15 C16 1.4(5)
C12 O6 C16 O7 -178.2(4)
C12 O6 C16 C15 0.6(5)
C13 C15 C16 O7 177.4(5)
C13 C15 C16 O6 -1.3(5)
C1 O1 C21 O2 0.4(7)
C1 O1 C21 C22 179.7(4)
C2 O3 C23 O4 0.1(7)
C2 O3 C23 C24 179.9(4)
